data_4110594
loop_
_publ_author_name
'Wataru Fujita'
'Kunio Awaga'
'Ryusuke Kondo'
'Seiichi Kagoshima'

_publ_contact_author_address
;
RCMS, Nagoya University, Furo-cho, Chikusa-ku, Nagoya 464-8602, Japan
;
_publ_contact_author_email fujita@mbox.chem.nagoya-u.ac.jp
_publ_contact_author_fax 81-52-789-4552
_publ_contact_author_name 'Wataru Fujita'
_publ_contact_author_phone ' 81-52-789-4552'
_publ_section_title
;
 A One-Dimensional Coordination Polymer, BBDTA.InCl4: Possible
 Spin-Peierls Transition with High Critical Temperature of 108 K
;
_journal_name_full 'Journal of the American Chemical Society'
_journal_page_first 6016
_journal_page_last 6017
_journal_paper_doi 10.1021/ja060979+
_journal_volume 128
_journal_year 2006
_chemical_compound_source 'Local laboratory'
_chemical_formula_moiety 'C6 H2 Cl4 In N2 S4 '
_chemical_formula_sum 'C6 H2 Cl4 In N2 S4'
_chemical_formula_weight 486.986
_chemical_name_systematic
;
 ?
;
_space_group_IT_number 63
_symmetry_cell_setting orthorhombic
_symmetry_space_group_name_Hall '-C 2c 2'
_symmetry_space_group_name_H-M 'C m c m'
_atom_sites_solution_primary direct
_atom_sites_solution_secondary difmap
_audit_creation_method maXus
_cell_angle_alpha 90.00
_cell_angle_beta 90.00
_cell_angle_gamma 90.00
_cell_formula_units_Z 3
_cell_length_a 9.0400(4)
_cell_length_b 10.4900(5)
_cell_length_c 13.9240(8)
_cell_measurement_temperature 298
_cell_volume 1320.41(11)
_computing_cell_refinement 'HKL Scalepack'
_computing_data_collection 'DIP Image plate'
_computing_data_reduction 'maXus (Mackay et al., 1999)'
_computing_structure_refinement 'SHELXL-97 (Sheldrick, 1997)'
_computing_structure_solution 'SHELXS-97 (Sheldrick, 1997)'
_diffrn_measured_fraction_theta_full 0.899
_diffrn_measured_fraction_theta_max 0.899
_diffrn_measurement_device 'DIP Image plate'
_diffrn_measurement_method IP
_diffrn_radiation_source 'fine-focus sealed tube'
_diffrn_radiation_type ' MoK\a'
_diffrn_radiation_wavelength_id all
_diffrn_reflns_limit_h_max 11
_diffrn_reflns_limit_h_min -11
_diffrn_reflns_limit_k_max 13
_diffrn_reflns_limit_k_min -13
_diffrn_reflns_limit_l_max 18
_diffrn_reflns_limit_l_min -18
_diffrn_reflns_number 1362
_diffrn_reflns_theta_full 27.92
_diffrn_reflns_theta_max 27.92
_diffrn_reflns_theta_min 4.15
_exptl_absorpt_coefficient_mu 2.414
_exptl_absorpt_correction_type none
_exptl_crystal_colour 'Dark greenish'
_exptl_crystal_density_diffrn 1.837
_exptl_crystal_description Cube
_refine_diff_density_max 1.161
_refine_diff_density_min -1.550
_refine_diff_density_rms 0.161
_refine_ls_extinction_method none
_refine_ls_goodness_of_fit_ref 1.191
_refine_ls_hydrogen_treatment refxyz
_refine_ls_matrix_type full
_refine_ls_number_parameters 43
_refine_ls_number_reflns 786
_refine_ls_number_restraints 0
_refine_ls_restrained_S_all 1.191
_refine_ls_R_factor_all 0.0433
_refine_ls_R_factor_gt 0.0431
_refine_ls_shift/su_max 0.000
_refine_ls_shift/su_mean 0.000
_refine_ls_structure_factor_coef Fsqd
_refine_ls_weighting_details
; calc
 [1.00000+0.00000exp(0.00(sin\q/\l)^2^)]/
   [\s^2^(Fo^2^)+0.0000+10.9952*P+(0.0530P)^2^+0.0000sin\q/\l]
 where P = 0.00000Fo^2^ + 1.00000Fc^2^
;
_refine_ls_weighting_scheme calc
_refine_ls_wR_factor_gt 0.1172
_refine_ls_wR_factor_ref 0.1174
_reflns_number_gt 782
_reflns_number_total 786
_reflns_threshold_expression >2sigma(I)
_cod_data_source_file ja060979si20060210_013805.cif
_cod_data_source_block global
_cod_original_sg_symbol_H-M 'C m c m '
_cod_original_formula_sum 'C6 H2 Cl4 In N2 S4 '
_cod_database_code 4110594

loop_
_symmetry_equiv_pos_as_xyz
+X,+Y,+Z
-X,-Y,-Z
'-X+ 1/2,-Y+ 1/2,-Z'
'+X+ 1/2,+Y+ 1/2,+Z'
'-X,-Y,+Z+ 1/2'
'+X,+Y,-Z+ 1/2'
'+X+ 1/2,+Y+ 1/2,-Z+ 1/2'
'-X+ 1/2,-Y+ 1/2,+Z+ 1/2'
+X,-Y,-Z
-X,+Y,+Z
'-X+ 1/2,+Y+ 1/2,+Z'
'+X+ 1/2,-Y+ 1/2,-Z'
'-X,+Y,-Z+ 1/2'
'+X,-Y,+Z+ 1/2'
'+X+ 1/2,-Y+ 1/2,+Z+ 1/2'
'-X+ 1/2,+Y+ 1/2,-Z+ 1/2'

loop_
_atom_site_label
_atom_site_type_symbol
_atom_site_fract_x
_atom_site_fract_y
_atom_site_fract_z
_atom_site_U_iso_or_equiv
_atom_site_adp_type
_atom_site_occupancy
_atom_site_symmetry_multiplicity
_atom_site_calc_flag
_atom_site_refinement_flags
In1 In 0.5000 0.48912(6) 0.2500 0.0254(3) Uani 1 4 d S
Cl2 Cl 0.2410 0.44262(15) 0.2500 0.0311(4) Uani 1 2 d S
Cl3 Cl 0.5000 0.6252 0.1079 0.0348(4) Uani 1 2 d S
S4 S 0.34673(12) 0.22006(10) 0.10898(8) 0.0280(3) Uani 1 1 d .
C6 C 0.4214(5) 0.0944(4) 0.0462(3) 0.0235(8) Uani 1 1 d .
N5 N 0.5000 0.2901(5) 0.1404(4) 0.0268(10) Uani 1 2 d S
C7 C 0.3413(8) 0.0000 0.0000 0.0268(13) Uani 1 2 d S
H7 H 0.2491 0.0000 0.0000 0.032 Uiso 1 2 d SR

loop_
_atom_site_aniso_label
_atom_site_aniso_U_11
_atom_site_aniso_U_22
_atom_site_aniso_U_33
_atom_site_aniso_U_23
_atom_site_aniso_U_13
_atom_site_aniso_U_12
In1 0.0219(4) 0.0276(4) 0.0267(4) 0.000 0.000 0.000
Cl2 0.0244(7) 0.0329(8) 0.0359(7) 0.000 0.000 0.0002(6)
Cl3 0.0288(8) 0.0392(8) 0.0365(8) 0.0110(6) 0.000 0.000
S4 0.0213(5) 0.0261(5) 0.0367(6) -0.0069(4) -0.0002(4) 0.0000(4)
C6 0.024(2) 0.0211(17) 0.0258(18) 0.0008(14) 0.0008(15) 0.0022(15)
N5 0.026(3) 0.025(2) 0.030(2) -0.0036(19) 0.000 0.000
C7 0.019(3) 0.027(3) 0.034(3) -0.006(2) 0.000 0.000

loop_
_atom_type_symbol
_atom_type_description
_atom_type_scat_dispersion_real
_atom_type_scat_dispersion_imag
_atom_type_scat_source
C C 0.0033 0.0016 'International Tables Vol C Tables 4.2.6.8 and 6.1.1.4'
H H 0.0000 0.0000 'International Tables Vol C Tables 4.2.6.8 and 6.1.1.4'
N N 0.0061 0.0033 'International Tables Vol C Tables 4.2.6.8 and 6.1.1.4'
S S 0.1246 0.1234 'International Tables Vol C Tables 4.2.6.8 and 6.1.1.4'
In In -0.7276 1.3100 'International Tables Vol C Tables 4.2.6.8 and 6.1.1.4'
Cl Cl 0.1484 0.1585 'International Tables Vol C Tables 4.2.6.8 and 6.1.1.4'

loop_
_diffrn_radiation_wavelength
0.71073

loop_
_geom_angle_atom_site_label_1
_geom_angle_atom_site_label_2
_geom_angle_atom_site_label_3
_geom_angle
_geom_angle_site_symmetry_1
_geom_angle_site_symmetry_3
Cl2 In1 Cl2 156.46(8) 11_655 .
Cl2 In1 Cl3 96.85(2) 11_655 10_556
Cl2 In1 Cl3 96.85(2) . 10_556
Cl2 In1 Cl3 96.85(2) 11_655 .
Cl2 In1 Cl3 96.85(2) . .
Cl3 In1 Cl3 108.38(2) 10_556 .
Cl2 In1 N5 80.52(4) 11_655 10_556
Cl2 In1 N5 80.52(4) . 10_556
Cl3 In1 N5 89.63(12) 10_556 10_556
Cl3 In1 N5 161.99(12) . 10_556
Cl2 In1 N5 80.52(4) 11_655 .
Cl2 In1 N5 80.52(4) . .
Cl3 In1 N5 161.99(12) 10_556 .
Cl3 In1 N5 89.63(12) . .
N5 In1 N5 72.4(2) 10_556 .
N5 S4 C6 98.5(2) . .
C7 C6 C6 121.6(3) . 11_655
C7 C6 S4 125.3(4) . .
C6 C6 S4 113.11(14) 11_655 .
S4 N5 S4 116.6(3) 11_655 .
S4 N5 In1 121.52(16) 11_655 .
S4 N5 In1 121.52(16) . .
C6 C7 C6 116.9(6) . 3
C6 C7 H7 121.6 . .
C6 C7 H7 121.6 3 .

loop_
_geom_bond_atom_site_label_1
_geom_bond_atom_site_label_2
_geom_bond_distance
_geom_bond_site_symmetry_2
In1 Cl2 2.3916(4) 11_655
In1 Cl2 2.3916(4) .
In1 Cl3 2.4397(4) 10_556
In1 Cl3 2.4398(4) .
In1 N5 2.586(5) 10_556
In1 N5 2.586(5) .
S4 N5 1.628(3) .
S4 C6 1.720(4) .
C6 C7 1.385(5) .
C6 C6 1.420(8) 11_655
N5 S4 1.628(3) 11_655
C7 C6 1.385(5) 3
C7 H7 0.8328 .
